data_7708136
loop_
_publ_author_name
'Chen, Yue'
'Yang, Qi'
'Peng, Guo'
'Zhang, Yi-Quan'
'Ren, Xiaoming'

_publ_section_title
;
 Influence of F-position and solvent on coordination geometry and single
 ion magnet behavior of Co(II) complexes
;
_journal_name_full 'Dalton Transactions'
_journal_paper_doi 10.1039/D1DT02148F
_journal_year 2021
_chemical_formula_moiety 'C28 H18 Br4 Co F2 N2 O2'
_chemical_formula_sum 'C28 H18 Br4 Co F2 N2 O2'
_chemical_formula_weight 831.01
_space_group_crystal_system monoclinic
_space_group_IT_number 13
_space_group_name_Hall '-P 2yac'
_space_group_name_H-M_alt 'P 1 2/n 1'
_atom_sites_solution_hydrogens geom
_audit_creation_method SHELXL-2014/7
_audit_update_record
;
2021-04-28 deposited with the CCDC.	2021-08-25 downloaded from the CCDC.
;
_cell_angle_alpha 90
_cell_angle_beta 99.607(6)
_cell_angle_gamma 90
_cell_formula_units_Z 2
_cell_length_a 11.3655(7)
_cell_length_b 4.4847(3)
_cell_length_c 26.7643(19)
_cell_measurement_reflns_used 3342
_cell_measurement_temperature 173(2)
_cell_measurement_theta_max 28.3430
_cell_measurement_theta_min 2.7110
_cell_volume 1345.07(16)
_computing_cell_refinement 'CrysAlisPro 1.171.39.28b (Rigaku OD, 2015)'
_computing_data_collection 'CrysAlisPro 1.171.39.28b (Rigaku OD, 2015)'
_computing_data_reduction 'CrysAlisPro 1.171.39.28b (Rigaku OD, 2015)'
_computing_molecular_graphics 'Bruker SHELXTL'
_computing_publication_material 'Bruker SHELXTL'
_computing_structure_refinement 'SHELXL-2014/7 (Sheldrick, 2014)'
_computing_structure_solution 'SHELXS-2013/1 (Bruker, 2013)'
_diffrn_ambient_temperature 173(2)
_diffrn_measured_fraction_theta_full 0.998
_diffrn_measured_fraction_theta_max 0.856
_diffrn_measurement_device_type 'XtaLAB AFC12 (RINC): Kappa single'
_diffrn_measurement_method '\w scans'
_diffrn_radiation_type MoK\a
_diffrn_radiation_wavelength 0.71073
_diffrn_reflns_av_R_equivalents 0.0339
_diffrn_reflns_av_unetI/netI 0.0378
_diffrn_reflns_Laue_measured_fraction_full 0.998
_diffrn_reflns_Laue_measured_fraction_max 0.856
_diffrn_reflns_limit_h_max 14
_diffrn_reflns_limit_h_min -14
_diffrn_reflns_limit_k_max 5
_diffrn_reflns_limit_k_min -6
_diffrn_reflns_limit_l_max 30
_diffrn_reflns_limit_l_min -36
_diffrn_reflns_number 10563
_diffrn_reflns_point_group_measured_fraction_full 0.998
_diffrn_reflns_point_group_measured_fraction_max 0.856
_diffrn_reflns_theta_full 25.242
_diffrn_reflns_theta_max 29.127
_diffrn_reflns_theta_min 2.695
_diffrn_source 'fine-focus sealed X-ray tube'
_exptl_absorpt_coefficient_mu 6.624
_exptl_absorpt_correction_T_max 1.00000
_exptl_absorpt_correction_T_min 0.44118
_exptl_absorpt_correction_type multi-scan
_exptl_absorpt_process_details
;
CrysAlisPro 1.171.39.28b (Rigaku Oxford Diffraction, 2015)
Empirical absorption correction using spherical harmonics,
 implemented in SCALE3 ABSPACK scaling algorithm.
;
_exptl_crystal_colour red
_exptl_crystal_density_diffrn 2.052
_exptl_crystal_description block
_exptl_crystal_F_000 802
_exptl_crystal_size_max 0.300
_exptl_crystal_size_mid 0.110
_exptl_crystal_size_min 0.090
_refine_diff_density_max 0.568
_refine_diff_density_min -0.455
_refine_diff_density_rms 0.087
_refine_ls_extinction_method none
_refine_ls_goodness_of_fit_ref 1.031
_refine_ls_hydrogen_treatment constr
_refine_ls_matrix_type full
_refine_ls_number_parameters 177
_refine_ls_number_reflns 3100
_refine_ls_number_restraints 0
_refine_ls_restrained_S_all 1.031
_refine_ls_R_factor_all 0.0446
_refine_ls_R_factor_gt 0.0293
_refine_ls_shift/su_max 0.001
_refine_ls_shift/su_mean 0.000
_refine_ls_structure_factor_coef Fsqd
_refine_ls_weighting_details 'w=1/[\s^2^(Fo^2^)+(0.0147P)^2^+1.2619P] where P=(Fo^2^+2Fc^2^)/3'
_refine_ls_weighting_scheme calc
_refine_ls_wR_factor_gt 0.0527
_refine_ls_wR_factor_ref 0.0556
_reflns_Friedel_coverage 0.000
_reflns_number_gt 2499
_reflns_number_total 3100
_reflns_threshold_expression 'I > 2\s(I)'
_cod_data_source_file d1dt02148f2.cif
_cod_data_source_block 1-2F
_cod_original_sg_symbol_H-M 'P 2/n'
_cod_database_code 7708136
_shelx_shelxl_version_number 2014/7
_shelx_space_group_comment
;
The symmetry employed for this shelxl refinement is uniquely defined
by the following loop, which should always be used as a source of
symmetry information in preference to the above space-group names.
They are only intended as comments.
;
_shelx_estimated_absorpt_t_min 0.241
_shelx_estimated_absorpt_t_max 0.587

loop_
_space_group_symop_operation_xyz
'x, y, z'
'-x+1/2, y, -z+1/2'
'-x, -y, -z'
'x-1/2, -y, z-1/2'

loop_
_atom_site_label
_atom_site_type_symbol
_atom_site_fract_x
_atom_site_fract_y
_atom_site_fract_z
_atom_site_U_iso_or_equiv
_atom_site_adp_type
_atom_site_occupancy
_atom_site_site_symmetry_order
_atom_site_calc_flag
_atom_site_refinement_flags_posn
_atom_site_refinement_flags_adp
_atom_site_refinement_flags_occupancy
_atom_site_disorder_assembly
_atom_site_disorder_group
Br1 Br 0.37997(2) -0.11583(7) 0.22046(2) 0.03298(9) Uani 1 1 d . . . . .
Br2 Br 0.33919(2) 0.09527(7) 0.01179(2) 0.03154(9) Uani 1 1 d . . . . .
C1 C 0.5478(2) 0.2361(6) 0.17826(9) 0.0171(5) Uani 1 1 d . . . . .
C2 C 0.4425(2) 0.0622(6) 0.16649(10) 0.0194(5) Uani 1 1 d . . . . .
C3 C 0.3830(2) 0.0210(6) 0.11834(10) 0.0209(6) Uani 1 1 d . . . . .
H3 H 0.3152 -0.0984 0.1124 0.025 Uiso 1 1 calc R U . . .
C4 C 0.4245(2) 0.1588(6) 0.07828(10) 0.0207(6) Uani 1 1 d . . . . .
C5 C 0.5228(2) 0.3399(6) 0.08673(10) 0.0205(6) Uani 1 1 d . . . . .
H5 H 0.5485 0.4359 0.0597 0.025 Uiso 1 1 calc R U . . .
C6 C 0.5853(2) 0.3812(6) 0.13651(9) 0.0172(5) Uani 1 1 d . . . . .
C7 C 0.6864(2) 0.5812(6) 0.14170(9) 0.0180(5) Uani 1 1 d . . . . .
H7 H 0.7007 0.6735 0.1122 0.022 Uiso 1 1 calc R U . . .
C8 C 0.8569(2) 0.8556(6) 0.17592(10) 0.0206(5) Uani 1 1 d . . . . .
H8A H 0.9000 0.9114 0.2090 0.025 Uiso 1 1 calc R U . . .
H8B H 0.8223 1.0352 0.1594 0.025 Uiso 1 1 calc R U . . .
C9 C 0.9433(2) 0.7235(6) 0.14494(10) 0.0188(5) Uani 1 1 d . . . . .
C10 C 0.9450(2) 0.8128(6) 0.09595(11) 0.0267(6) Uani 1 1 d . . . . .
C11 C 1.0257(3) 0.7036(7) 0.06674(12) 0.0380(8) Uani 1 1 d . . . . .
H11 H 1.0247 0.7702 0.0338 0.046 Uiso 1 1 calc R U . . .
C12 C 1.1073(3) 0.4933(7) 0.08826(13) 0.0393(8) Uani 1 1 d . . . . .
H12 H 1.1620 0.4154 0.0695 0.047 Uiso 1 1 calc R U . . .
C13 C 1.1085(3) 0.3975(7) 0.13723(13) 0.0334(7) Uani 1 1 d . . . . .
H13 H 1.1644 0.2572 0.1515 0.040 Uiso 1 1 calc R U . . .
C14 C 1.0268(2) 0.5096(6) 0.16520(11) 0.0243(6) Uani 1 1 d . . . . .
H14 H 1.0274 0.4413 0.1981 0.029 Uiso 1 1 calc R U . . .
Co1 Co 0.7500 0.46217(11) 0.2500 0.01855(12) Uani 1 2 d S T P . .
F1 F 0.86545(16) 1.0237(4) 0.07502(6) 0.0387(4) Uani 1 1 d . . . . .
N1 N 0.75930(17) 0.6462(4) 0.18261(8) 0.0165(4) Uani 1 1 d . . . . .
O1 O 0.60347(15) 0.2569(4) 0.22485(7) 0.0225(4) Uani 1 1 d . . . . .

loop_
_atom_site_aniso_label
_atom_site_aniso_U_11
_atom_site_aniso_U_22
_atom_site_aniso_U_33
_atom_site_aniso_U_23
_atom_site_aniso_U_13
_atom_site_aniso_U_12
Br1 0.02246(14) 0.0525(2) 0.02284(15) 0.01054(14) 0.00038(11) -0.01288(14)
Br2 0.02474(15) 0.05184(19) 0.01596(14) -0.00697(13) -0.00266(10) -0.00792(14)
C1 0.0147(12) 0.0215(12) 0.0139(12) -0.0018(10) -0.0008(9) 0.0041(11)
C2 0.0160(12) 0.0255(14) 0.0175(13) 0.0028(11) 0.0048(10) 0.0001(11)
C3 0.0131(12) 0.0275(14) 0.0214(14) -0.0033(11) 0.0009(10) -0.0015(11)
C4 0.0168(12) 0.0286(14) 0.0153(13) -0.0035(11) -0.0019(10) 0.0011(11)
C5 0.0191(13) 0.0288(14) 0.0138(12) -0.0003(11) 0.0031(10) -0.0006(11)
C6 0.0130(11) 0.0203(12) 0.0177(13) -0.0018(11) 0.0009(9) 0.0009(11)
C7 0.0183(12) 0.0213(13) 0.0143(12) 0.0026(11) 0.0021(10) 0.0010(11)
C8 0.0205(13) 0.0198(13) 0.0207(13) -0.0041(11) 0.0012(10) -0.0020(11)
C9 0.0166(12) 0.0196(13) 0.0192(13) -0.0032(11) 0.0000(10) -0.0064(11)
C10 0.0287(15) 0.0247(14) 0.0245(15) -0.0009(12) -0.0023(12) -0.0083(12)
C11 0.049(2) 0.0436(18) 0.0246(16) -0.0076(15) 0.0162(14) -0.0211(17)
C12 0.0338(17) 0.0383(17) 0.051(2) -0.0198(16) 0.0226(15) -0.0114(15)
C13 0.0209(14) 0.0287(15) 0.050(2) -0.0105(15) 0.0043(13) -0.0022(13)
C14 0.0206(13) 0.0229(13) 0.0283(15) -0.0030(12) 0.0012(11) -0.0043(12)
Co1 0.0151(2) 0.0265(3) 0.0128(2) 0.000 -0.00155(18) 0.000
F1 0.0465(11) 0.0384(9) 0.0257(9) 0.0077(8) -0.0096(8) -0.0025(9)
N1 0.0141(10) 0.0187(11) 0.0158(11) -0.0028(9) -0.0001(8) 0.0022(9)
O1 0.0171(9) 0.0343(10) 0.0149(9) 0.0028(8) -0.0004(7) -0.0045(8)

loop_
_atom_type_symbol
_atom_type_description
_atom_type_scat_dispersion_real
_atom_type_scat_dispersion_imag
_atom_type_scat_source
C C 0.0033 0.0016 'International Tables Vol C Tables 4.2.6.8 and 6.1.1.4'
H H 0.0000 0.0000 'International Tables Vol C Tables 4.2.6.8 and 6.1.1.4'
Br Br -0.2901 2.4595 'International Tables Vol C Tables 4.2.6.8 and 6.1.1.4'
Co Co 0.3494 0.9721 'International Tables Vol C Tables 4.2.6.8 and 6.1.1.4'
F F 0.0171 0.0103 'International Tables Vol C Tables 4.2.6.8 and 6.1.1.4'
N N 0.0061 0.0033 'International Tables Vol C Tables 4.2.6.8 and 6.1.1.4'
O O 0.0106 0.0060 'International Tables Vol C Tables 4.2.6.8 and 6.1.1.4'

loop_
_geom_angle_atom_site_label_1
_geom_angle_atom_site_label_2
_geom_angle_atom_site_label_3
_geom_angle
_geom_angle_site_symmetry_1
_geom_angle_site_symmetry_3
_geom_angle_publ_flag
O1 C1 C6 124.0(2) . . ?
O1 C1 C2 120.5(2) . . ?
C6 C1 C2 115.5(2) . . ?
C3 C2 C1 123.4(2) . . ?
C3 C2 Br1 118.33(19) . . ?
C1 C2 Br1 118.25(19) . . ?
C2 C3 C4 119.4(2) . . ?
C2 C3 H3 120.3 . . ?
C4 C3 H3 120.3 . . ?
C5 C4 C3 120.7(2) . . ?
C5 C4 Br2 121.23(19) . . ?
C3 C4 Br2 118.07(19) . . ?
C4 C5 C6 120.1(2) . . ?
C4 C5 H5 120.0 . . ?
C6 C5 H5 120.0 . . ?
C5 C6 C1 120.8(2) . . ?
C5 C6 C7 116.0(2) . . ?
C1 C6 C7 123.2(2) . . ?
N1 C7 C6 127.5(2) . . ?
N1 C7 H7 116.3 . . ?
C6 C7 H7 116.3 . . ?
N1 C8 C9 112.7(2) . . ?
N1 C8 H8A 109.1 . . ?
C9 C8 H8A 109.1 . . ?
N1 C8 H8B 109.1 . . ?
C9 C8 H8B 109.1 . . ?
H8A C8 H8B 107.8 . . ?
C10 C9 C14 117.1(2) . . ?
C10 C9 C8 121.6(2) . . ?
C14 C9 C8 121.3(2) . . ?
F1 C10 C9 118.8(2) . . ?
F1 C10 C11 117.9(3) . . ?
C9 C10 C11 123.3(3) . . ?
C12 C11 C10 117.8(3) . . ?
C12 C11 H11 121.1 . . ?
C10 C11 H11 121.1 . . ?
C13 C12 C11 120.6(3) . . ?
C13 C12 H12 119.7 . . ?
C11 C12 H12 119.7 . . ?
C12 C13 C14 120.1(3) . . ?
C12 C13 H13 119.9 . . ?
C14 C13 H13 119.9 . . ?
C13 C14 C9 121.0(3) . . ?
C13 C14 H14 119.5 . . ?
C9 C14 H14 119.5 . . ?
O1 Co1 O1 122.81(11) 2_655 . ?
O1 Co1 N1 93.15(8) 2_655 2_655 ?
O1 Co1 N1 109.86(8) . 2_655 ?
O1 Co1 N1 109.86(8) 2_655 . ?
O1 Co1 N1 93.15(8) . . ?
N1 Co1 N1 131.31(12) 2_655 . ?
C7 N1 C8 115.2(2) . . ?
C7 N1 Co1 123.23(17) . . ?
C8 N1 Co1 121.44(16) . . ?
C1 O1 Co1 128.49(16) . . ?

loop_
_geom_bond_atom_site_label_1
_geom_bond_atom_site_label_2
_geom_bond_distance
_geom_bond_site_symmetry_2
_geom_bond_publ_flag
Br1 C2 1.890(2) . ?
Br2 C4 1.901(3) . ?
C1 O1 1.304(3) . ?
C1 C6 1.419(3) . ?
C1 C2 1.419(4) . ?
C2 C3 1.364(4) . ?
C3 C4 1.387(4) . ?
C3 H3 0.9300 . ?
C4 C5 1.369(4) . ?
C5 C6 1.413(3) . ?
C5 H5 0.9300 . ?
C6 C7 1.447(3) . ?
C7 N1 1.291(3) . ?
C7 H7 0.9300 . ?
C8 N1 1.486(3) . ?
C8 C9 1.509(3) . ?
C8 H8A 0.9700 . ?
C8 H8B 0.9700 . ?
C9 C10 1.374(4) . ?
C9 C14 1.393(4) . ?
C10 F1 1.362(3) . ?
C10 C11 1.390(4) . ?
C11 C12 1.380(5) . ?
C11 H11 0.9300 . ?
C12 C13 1.377(5) . ?
C12 H12 0.9300 . ?
C13 C14 1.381(4) . ?
C13 H13 0.9300 . ?
C14 H14 0.9300 . ?
Co1 O1 1.9235(17) 2_655 ?
Co1 O1 1.9236(17) . ?
Co1 N1 2.002(2) 2_655 ?
Co1 N1 2.002(2) . ?

loop_
_geom_torsion_atom_site_label_1
_geom_torsion_atom_site_label_2
_geom_torsion_atom_site_label_3
_geom_torsion_atom_site_label_4
_geom_torsion
_geom_torsion_site_symmetry_1
_geom_torsion_site_symmetry_2
_geom_torsion_site_symmetry_3
_geom_torsion_site_symmetry_4
_geom_torsion_publ_flag
O1 C1 C2 C3 -177.1(2) . . . . ?
C6 C1 C2 C3 3.3(4) . . . . ?
O1 C1 C2 Br1 4.0(3) . . . . ?
C6 C1 C2 Br1 -175.60(17) . . . . ?
C1 C2 C3 C4 -1.3(4) . . . . ?
Br1 C2 C3 C4 177.54(19) . . . . ?
C2 C3 C4 C5 -1.4(4) . . . . ?
C2 C3 C4 Br2 179.94(19) . . . . ?
C3 C4 C5 C6 1.9(4) . . . . ?
Br2 C4 C5 C6 -179.44(19) . . . . ?
C4 C5 C6 C1 0.2(4) . . . . ?
C4 C5 C6 C7 -178.8(2) . . . . ?
O1 C1 C6 C5 177.7(2) . . . . ?
C2 C1 C6 C5 -2.7(3) . . . . ?
O1 C1 C6 C7 -3.3(4) . . . . ?
C2 C1 C6 C7 176.3(2) . . . . ?
C5 C6 C7 N1 -177.4(2) . . . . ?
C1 C6 C7 N1 3.6(4) . . . . ?
N1 C8 C9 C10 106.7(3) . . . . ?
N1 C8 C9 C14 -74.6(3) . . . . ?
C14 C9 C10 F1 -179.4(2) . . . . ?
C8 C9 C10 F1 -0.7(4) . . . . ?
C14 C9 C10 C11 -0.8(4) . . . . ?
C8 C9 C10 C11 177.9(2) . . . . ?
F1 C10 C11 C12 179.1(3) . . . . ?
C9 C10 C11 C12 0.5(4) . . . . ?
C10 C11 C12 C13 -0.4(4) . . . . ?
C11 C12 C13 C14 0.7(5) . . . . ?
C12 C13 C14 C9 -1.0(4) . . . . ?
C10 C9 C14 C13 1.1(4) . . . . ?
C8 C9 C14 C13 -177.6(2) . . . . ?
C6 C7 N1 C8 178.8(2) . . . . ?
C6 C7 N1 Co1 2.5(4) . . . . ?
C9 C8 N1 C7 -66.3(3) . . . . ?
C9 C8 N1 Co1 110.0(2) . . . . ?
C6 C1 O1 Co1 -3.3(4) . . . . ?
C2 C1 O1 Co1 177.11(17) . . . . ?
